data_2102937
loop_
_publ_author_name
'Billing, David G.'
'Lemmerer, Andreas'

_publ_section_title
;
 Synthesis, characterization and phase transitions in the
 inorganic--organic layered perovskite-type hybrids
 [(C~<i>n~</i>H~2<i>n~+1</i>NH~3~)~2~PbI~4~], <i>n</i> = 4, 5 and 6
;
_journal_coeditor_code BS5044
_journal_issue 5
_journal_name_full 'Acta Crystallographica Section B'
_journal_page_first 735
_journal_page_last 747
_journal_paper_doi 10.1107/S0108768107031758
_journal_volume 63
_journal_year 2007
_chemical_formula_moiety '2(C4 H12 N), I4 Pb'
_chemical_formula_sum 'C8 H24 I4 N2 Pb'
_chemical_formula_weight 863.08
_chemical_name_systematic
;
  bis(butylammonium)tetraiodoplumbate(II)
;
_space_group_IT_number 61
_symmetry_cell_setting orthorhombic
_symmetry_space_group_name_Hall '-P 2ac 2ab'
_symmetry_space_group_name_H-M 'P b c a'
_atom_sites_solution_hydrogens geom
_atom_sites_solution_primary direct
_atom_sites_solution_secondary difmap
_audit_conform_dict_name cif_core.dic
_audit_conform_dict_version 2.3
_audit_creation_method 'WinGX routine CIF_UPDATE'
_cell_angle_alpha 90
_cell_angle_beta 90
_cell_angle_gamma 90
_cell_formula_units_Z 4
_cell_length_a 8.4280(19)
_cell_length_b 8.986(2)
_cell_length_c 26.233(6)
_cell_measurement_reflns_used 3361
_cell_measurement_temperature 223(2)
_cell_measurement_theta_max 28.16
_cell_measurement_theta_min 3.11
_cell_volume 1986.7(8)
_computing_cell_refinement 'SAINT-Plus (Bruker, 2004)'
_computing_data_collection 'APEX2 (Bruker, 2005)'
_computing_data_reduction 'SAINT-Plus and XPREP (Bruker 2004)'
_computing_molecular_graphics
;
Ortep-3 for Windows (Farrugia, 1997) and DIAMOND (Brandenburg, 1999)
;
_computing_publication_material
;
WinGX publication routines (Farrugia, 1999) and PLATON (Spek, 2003)
;
_computing_structure_refinement 'SHELXL-97 (Sheldrick, 1997b)'
_computing_structure_solution 'SHELXS-97 (Sheldrick, 1997a)'
_diffrn_ambient_temperature 223(2)
_diffrn_measured_fraction_theta_full 0.998
_diffrn_measured_fraction_theta_max 0.998
_diffrn_measurement_device_type 'Bruker APEX II CCD area detector'
_diffrn_measurement_method '\w scans'
_diffrn_radiation_monochromator graphite
_diffrn_radiation_source 'fine-focus sealed tube'
_diffrn_radiation_type MoK\a
_diffrn_radiation_wavelength 0.71073
_diffrn_reflns_av_R_equivalents 0.0832
_diffrn_reflns_limit_h_max 9
_diffrn_reflns_limit_h_min -10
_diffrn_reflns_limit_k_max 10
_diffrn_reflns_limit_k_min -10
_diffrn_reflns_limit_l_max 29
_diffrn_reflns_limit_l_min -31
_diffrn_reflns_number 7581
_diffrn_reflns_theta_full 25
_diffrn_reflns_theta_max 25
_diffrn_reflns_theta_min 2.87
_diffrn_standards_number 0
_exptl_absorpt_coefficient_mu 14.691
_exptl_absorpt_correction_T_max 0.3385
_exptl_absorpt_correction_T_min 0.1647
_exptl_absorpt_correction_type integration
_exptl_absorpt_process_details 'Bruker XPREP (Bruker, 2004)'
_exptl_crystal_colour yellow
_exptl_crystal_density_diffrn 2.886
_exptl_crystal_density_meas 0
_exptl_crystal_density_method 'not measured'
_exptl_crystal_description cube
_exptl_crystal_F_000 1520
_exptl_crystal_size_max 0.14
_exptl_crystal_size_mid 0.13
_exptl_crystal_size_min 0.08
_refine_diff_density_max 3.918
_refine_diff_density_min -5.678
_refine_ls_extinction_method none
_refine_ls_goodness_of_fit_ref 1.376
_refine_ls_hydrogen_treatment constr
_refine_ls_matrix_type full
_refine_ls_number_parameters 70
_refine_ls_number_reflns 1745
_refine_ls_number_restraints 31
_refine_ls_restrained_S_all 1.364
_refine_ls_R_factor_all 0.1121
_refine_ls_R_factor_gt 0.1014
_refine_ls_shift/su_max 0
_refine_ls_shift/su_mean 0
_refine_ls_structure_factor_coef Fsqd
_refine_ls_weighting_details 'calc w=1/[\s^2^(Fo^2^)+(0.0000P)^2^+573.3984P] where P=(Fo^2^+2Fc^2^)/3'
_refine_ls_weighting_scheme calc
_refine_ls_wR_factor_gt 0.2653
_refine_ls_wR_factor_ref 0.27
_reflns_number_gt 1500
_reflns_number_total 1745
_reflns_threshold_expression >2sigma(I)
_cod_data_source_file bs5044.cif
_cod_data_source_block 1a
_cod_depositor_comments
;
The following automatic conversions were performed:
'_symmetry_cell_setting' value 'Orthorhombic' changed to 'orthorhombic'
according to '/home/saulius/struct/CIF-dictionaries/cif_core.dic'
dictionary named 'cif_core.dic' version 2.4.1 from 2010-06-29.

Automatic conversion script
Id: cif_fix_enum 1527 2010-12-29 10:47:43Z saulius 

The following automatic conversions were performed:

'_symmetry_cell_setting' value 'Orthorhombic' changed to
'orthorhombic' according to
/home/saulius/struct/CIF-dictionaries/cif_core.dic dictionary named
'cif_core.dic' version 2.4.1 from 2010-06-29.

Automatic conversion script
Id: cif_fix_values 1715 2011-07-08 13:25:40Z adriana 
;
_cod_original_sg_symbol_H-M Pbca
_cod_database_code 2102937

loop_
_symmetry_equiv_pos_as_xyz
'x, y, z'
'-x+1/2, -y, z+1/2'
'x+1/2, -y+1/2, -z'
'-x, y+1/2, -z+1/2'
'-x, -y, -z'
'x-1/2, y, -z-1/2'
'-x-1/2, y-1/2, z'
'x, -y-1/2, z-1/2'

loop_
_atom_site_type_symbol
_atom_site_label
_atom_site_fract_x
_atom_site_fract_y
_atom_site_fract_z
_atom_site_U_iso_or_equiv
_atom_site_adp_type
_atom_site_calc_flag
_atom_site_refinement_flags
_atom_site_occupancy
C C1 0.925(5) 0.440(4) 0.8573(17) 0.033(7) Uani d U 1
H H1D 0.8115 0.4325 0.8657 0.04 Uiso calc R 1
H H1E 0.9508 0.3574 0.8342 0.04 Uiso calc R 1
C C2 0.957(5) 0.587(5) 0.8307(17) 0.038(7) Uani d U 1
H H2A 1.0671 0.5885 0.8188 0.045 Uiso calc R 1
H H2B 0.9448 0.6682 0.8555 0.045 Uiso calc R 1
C C3 0.846(6) 0.618(5) 0.7849(17) 0.042(8) Uani d U 1
H H3A 0.8527 0.5345 0.7609 0.051 Uiso calc R 1
H H3B 0.7363 0.6246 0.7969 0.051 Uiso calc R 1
C C4 0.889(6) 0.756(5) 0.7586(19) 0.046(10) Uani d U 1
H H4A 0.817 0.772 0.7303 0.069 Uiso calc R 1
H H4B 0.9968 0.7484 0.7459 0.069 Uiso calc R 1
H H4C 0.8815 0.8387 0.7822 0.069 Uiso calc R 1
N N1 1.016(4) 0.427(3) 0.9025(13) 0.030(7) Uani d U 1
H H1A 0.9957 0.3391 0.9175 0.045 Uiso calc R 1
H H1B 0.9905 0.5015 0.9239 0.045 Uiso calc R 1
H H1C 1.1198 0.4326 0.8947 0.045 Uiso calc R 1
I I1 1.0779(3) 1.0298(3) 0.88221(10) 0.0314(7) Uani d . 1
I I2 0.6987(3) 1.2042(3) 0.97709(11) 0.0311(7) Uani d . 1
Pb Pb1 1 1 1 0.0237(5) Uani d S 1

loop_
_atom_site_aniso_label
_atom_site_aniso_U_11
_atom_site_aniso_U_22
_atom_site_aniso_U_33
_atom_site_aniso_U_12
_atom_site_aniso_U_13
_atom_site_aniso_U_23
C1 0.027(15) 0.023(13) 0.050(16) 0.015(13) 0.004(12) -0.003(11)
C2 0.031(15) 0.034(14) 0.049(15) 0.012(13) 0.002(13) 0.005(11)
C3 0.039(17) 0.040(16) 0.048(17) 0.016(15) 0.000(14) 0.002(13)
C4 0.05(2) 0.039(18) 0.05(2) 0.019(18) -0.009(19) 0.006(15)
N1 0.036(18) 0.009(13) 0.046(16) 0.000(13) 0.001(13) -0.004(11)
I1 0.0287(14) 0.0282(13) 0.0374(15) 0.0022(11) 0.0016(12) 0.0010(11)
I2 0.0217(12) 0.0268(13) 0.0448(15) 0.0116(10) 0.0014(11) 0.0009(12)
Pb1 0.0196(10) 0.0180(9) 0.0334(11) 0.0001(8) -0.0006(9) 0.0019(9)

loop_
_atom_type_symbol
_atom_type_description
_atom_type_scat_dispersion_real
_atom_type_scat_dispersion_imag
_atom_type_scat_source
C C 0.0033 0.0016 'International Tables Vol C Tables 4.2.6.8 and 6.1.1.4'
H H 0 0 'International Tables Vol C Tables 4.2.6.8 and 6.1.1.4'
N N 0.0061 0.0033 'International Tables Vol C Tables 4.2.6.8 and 6.1.1.4'
I I -0.4742 1.8119 'International Tables Vol C Tables 4.2.6.8 and 6.1.1.4'
Pb Pb -3.3944 10.1111 'International Tables Vol C Tables 4.2.6.8 and 6.1.1.4'

loop_
_exptl_crystal_face_index_h
_exptl_crystal_face_index_k
_exptl_crystal_face_index_l
_exptl_crystal_face_perp_dist
0 0 1 0.04
0 0 -1 0.04
0 1 0 0.065
0 -1 0 0.065
1 0 0 0.07
-1 0 0 0.07

loop_
_geom_angle_atom_site_label_1
_geom_angle_atom_site_label_2
_geom_angle_atom_site_label_3
_geom_angle_site_symmetry_1
_geom_angle_site_symmetry_3
_geom_angle
N1 C1 C2 . . 111(4)
N1 C1 H1D . . 109.5
C2 C1 H1D . . 109.5
N1 C1 H1E . . 109.5
C2 C1 H1E . . 109.5
H1D C1 H1E . . 108.1
C1 C2 C3 . . 114(4)
C1 C2 H2A . . 108.8
C3 C2 H2A . . 108.8
C1 C2 H2B . . 108.8
C3 C2 H2B . . 108.8
H2A C2 H2B . . 107.7
C4 C3 C2 . . 111(4)
C4 C3 H3A . . 109.3
C2 C3 H3A . . 109.3
C4 C3 H3B . . 109.3
C2 C3 H3B . . 109.3
H3A C3 H3B . . 108
C3 C4 H4A . . 109.5
C3 C4 H4B . . 109.5
H4A C4 H4B . . 109.5
C3 C4 H4C . . 109.5
H4A C4 H4C . . 109.5
H4B C4 H4C . . 109.5
C1 N1 H1A . . 109.5
C1 N1 H1B . . 109.5
H1A N1 H1B . . 109.5
C1 N1 H1C . . 109.5
H1A N1 H1C . . 109.5
H1B N1 H1C . . 109.5
Pb1 I2 Pb1 . 3_477 149.24(10)
I1 Pb1 I1 5_777 . 180.0000(10)
I1 Pb1 I2 5_777 5_777 86.15(7)
I1 Pb1 I2 . 5_777 93.85(7)
I1 Pb1 I2 5_777 . 93.85(7)
I1 Pb1 I2 . . 86.15(7)
I2 Pb1 I2 5_777 . 180.0000(10)
I1 Pb1 I2 5_777 7_755 90.26(7)
I1 Pb1 I2 . 7_755 89.74(7)
I2 Pb1 I2 5_777 7_755 88.52(3)
I2 Pb1 I2 . 7_755 91.48(3)
I1 Pb1 I2 5_777 3_577 89.74(7)
I1 Pb1 I2 . 3_577 90.26(7)
I2 Pb1 I2 5_777 3_577 91.48(3)
I2 Pb1 I2 . 3_577 88.52(3)
I2 Pb1 I2 7_755 3_577 180

loop_
_geom_bond_atom_site_label_1
_geom_bond_atom_site_label_2
_geom_bond_site_symmetry_2
_geom_bond_distance
C1 N1 . 1.42(5)
C1 C2 . 1.53(6)
C1 H1D . 0.98
C1 H1E . 0.98
C2 C3 . 1.55(6)
C2 H2A . 0.98
C2 H2B . 0.98
C3 C4 . 1.46(6)
C3 H3A . 0.98
C3 H3B . 0.98
C4 H4A . 0.97
C4 H4B . 0.97
C4 H4C . 0.97
N1 H1A . 0.9
N1 H1B . 0.9
N1 H1C . 0.9
I1 Pb1 . 3.170(3)
I2 Pb1 . 3.190(2)
I2 Pb1 3_477 3.199(2)
Pb1 I1 5_777 3.170(3)
Pb1 I2 5_777 3.190(2)
Pb1 I2 7_755 3.199(2)
Pb1 I2 3_577 3.199(2)

loop_
_geom_hbond_atom_site_label_D
_geom_hbond_atom_site_label_H
_geom_hbond_atom_site_label_A
_geom_hbond_site_symmetry_A
_geom_hbond_distance_DH
_geom_hbond_distance_HA
_geom_hbond_distance_DA
_geom_hbond_angle_DHA
N1 H1A I1 1_545 0.9 3.01 3.65(3) 129
N1 H1B I2 7_755 0.9 2.79 3.65(3) 159
N1 H1C I1 7_855 0.9 2.71 3.58(3) 163

loop_
_geom_torsion_atom_site_label_1
_geom_torsion_atom_site_label_2
_geom_torsion_atom_site_label_3
_geom_torsion_atom_site_label_4
_geom_torsion_site_symmetry_1
_geom_torsion_site_symmetry_4
_geom_torsion
N1 C1 C2 C3 . . -173(3)
C1 C2 C3 C4 . . -176(4)
Pb1 I2 Pb1 I1 3_477 5_777 56.82(19)
Pb1 I2 Pb1 I1 3_477 . -123.18(19)
Pb1 I2 Pb1 I2 3_477 7_755 147.18(15)
Pb1 I2 Pb1 I2 3_477 3_577 -32.82(15)
